data_7033169
loop_
_publ_author_name
'Ewing, S. J.'
'Vaqueiro, P.'

_publ_section_title
;
 Structural complexity in indium selenides prepared using bicyclic amines
 as structure-directing agents.
;
_journal_issue 4
_journal_name_full 'Dalton transactions (Cambridge, England : 2003)'
_journal_page_first 1592
_journal_page_last 1600
_journal_paper_doi 10.1039/c4dt02819h
_journal_volume 44
_journal_year 2015
_chemical_formula_moiety 'C18 H38 In5 N6 Na1 Se9'
_chemical_formula_sum 'C18 H38 In5 N6 Na Se9'
_chemical_formula_weight 1646.27
_space_group_IT_number 15
_symmetry_cell_setting monoclinic
_symmetry_space_group_name_Hall '-C 2yc'
_symmetry_space_group_name_H-M 'C 1 2/c 1'
_atom_sites_solution_hydrogens difmap
_atom_sites_solution_primary direct
_cell_angle_alpha 90
_cell_angle_beta 98.459(6)
_cell_angle_gamma 90
_cell_formula_units_Z 4
_cell_length_a 15.123(2)
_cell_length_b 20.189(2)
_cell_length_c 12.1666(16)
_cell_measurement_reflns_used 0
_cell_measurement_temperature 100
_cell_measurement_theta_max 0
_cell_measurement_theta_min 0
_cell_volume 3674.3(8)
_computing_cell_refinement 'Apex2 (Bruker AXS, 2006)'
_computing_data_collection 'Apex2 (Bruker AXS, 2006)'
_computing_data_reduction 'Apex2 (Bruker AXS, 2006)'
_computing_molecular_graphics 'CAMERON (Watkin et al., 1996)'
_computing_publication_material 'CRYSTALS (Betteridge et al., 2003)'
_computing_structure_refinement 'CRYSTALS (Betteridge et al., 2003)'
_computing_structure_solution 'SHELXS 86 (Sheldrick, 1986)'
_diffrn_ambient_temperature 100
_diffrn_measured_fraction_theta_full 0.996
_diffrn_measured_fraction_theta_max 0.989
_diffrn_measurement_device Area
_diffrn_measurement_device_type 'Bruker Kappa Apex2'
_diffrn_measurement_method \w/2\q
_diffrn_radiation_monochromator graphite
_diffrn_radiation_type 'Mo K\a'
_diffrn_radiation_wavelength 0.71073
_diffrn_reflns_av_R_equivalents 0.048
_diffrn_reflns_limit_h_max 21
_diffrn_reflns_limit_h_min -16
_diffrn_reflns_limit_k_max 24
_diffrn_reflns_limit_k_min -28
_diffrn_reflns_limit_l_max 10
_diffrn_reflns_limit_l_min -17
_diffrn_reflns_number 22829
_diffrn_reflns_theta_full 30.030
_diffrn_reflns_theta_max 30.643
_diffrn_reflns_theta_min 1.694
_diffrn_standards_number 0
_exptl_absorpt_coefficient_mu 12.041
_exptl_absorpt_correction_T_max 0.55
_exptl_absorpt_correction_T_min 0.55
_exptl_absorpt_correction_type multi-scan
_exptl_absorpt_process_details 'SADABS (Siemens, 1996)'
_exptl_crystal_colour brown
_exptl_crystal_density_diffrn 2.976
_exptl_crystal_density_method 'not measured'
_exptl_crystal_description octahedra
_exptl_crystal_F_000 3000
_exptl_crystal_size_max 0.090
_exptl_crystal_size_mid 0.050
_exptl_crystal_size_min 0.050
_refine_diff_density_max 1.01
_refine_diff_density_min -1.03
_refine_ls_extinction_method None
_refine_ls_goodness_of_fit_ref 1.0912
_refine_ls_hydrogen_treatment noref
_refine_ls_matrix_type full
_refine_ls_number_parameters 178
_refine_ls_number_reflns 4108
_refine_ls_number_restraints 0
_refine_ls_R_factor_all 0.0482
_refine_ls_R_factor_gt 0.0304
_refine_ls_shift/su_max 0.0007984
_refine_ls_shift/su_mean 0.0000260
_refine_ls_structure_factor_coef F
_refine_ls_weighting_details
;
 Method, part 1, Chebychev polynomial, (Watkin, 1994, Prince, 1982) 
 [weight] = 1.0/[A~0~*T~0~(x)+A~1~*T~1~(x) ... +A~n-1~]*T~n-1~(x)] 
 where A~i~ are the Chebychev coefficients listed below and x= Fcalc/Fmax 
 Method = Robust Weighting (Prince, 1982) 
 W = [weight] * [1-(deltaF/6*sigmaF)^2^]^2^ 
 A~i~ are: 
 0.267 0.583E-01 0.130 
;
_refine_ls_weighting_scheme calc
_refine_ls_wR_factor_all 0.0434
_refine_ls_wR_factor_gt 0.0305
_refine_ls_wR_factor_ref 0.0289
_reflns_limit_h_max 21
_reflns_limit_h_min -21
_reflns_limit_k_max 28
_reflns_limit_k_min 0
_reflns_limit_l_max 17
_reflns_limit_l_min 0
_reflns_number_gt 4408
_reflns_number_total 5612
_reflns_threshold_expression I>2.0\s(I)
_oxford_diffrn_Wilson_B_factor 0.84
_oxford_diffrn_Wilson_scale 1506.71
_oxford_refine_ls_r_factor_ref 0.0270
_oxford_refine_ls_scale 0.03428(3)
_oxford_reflns_number_all 5597
_oxford_reflns_threshold_expression_ref I>3.0\s(I)
_cod_data_source_file c4dt02819h2.cif
_cod_data_source_block 1
_cod_depositor_comments 'Adding full bibliography for 7033166--7033170.cif.'
_cod_original_cell_volume 3674.4(9)
_cod_original_sg_symbol_H-M 'C 1 2/c 1 '
_cod_original_formula_sum 'C18 H38 In5 N6 Na1 Se9'
_cod_database_code 7033169

loop_
_symmetry_equiv_pos_as_xyz
x,y,z
-x,-y,-z
x+1/2,y+1/2,z
-x+1/2,-y+1/2,-z
-x,y,-z+1/2
x,-y,z+1/2
-x+1/2,y+1/2,-z+1/2
x+1/2,-y+1/2,z+1/2

loop_
_atom_site_label
_atom_site_type_symbol
_atom_site_fract_x
_atom_site_fract_y
_atom_site_fract_z
_atom_site_U_iso_or_equiv
_atom_site_occupancy
_atom_site_adp_type
_atom_site_refinement_flags_posn
_atom_site_refinement_flags_adp
N1 N 0.1385(2) 0.42198(18) 0.3906(3) 0.0122 1.0000 Uani . .
C2 C 0.1214(3) 0.4468(2) 0.4992(4) 0.0150 1.0000 Uani . .
C3 C 0.2065(3) 0.4421(2) 0.5875(4) 0.0141 1.0000 Uani . .
N4 N 0.2757(2) 0.40379(19) 0.5372(3) 0.0126 1.0000 Uani . .
C5 C 0.1604(3) 0.3506(2) 0.4014(4) 0.0157 1.0000 Uani . .
C6 C 0.2370(3) 0.3387(2) 0.4973(4) 0.0157 1.0000 Uani . .
C7 C 0.2161(3) 0.4577(2) 0.3598(4) 0.0151 1.0000 Uani . .
C8 C 0.3016(3) 0.4418(2) 0.4415(4) 0.0140 1.0000 Uani . .
N9 N 0.4257(2) 0.38434(19) 0.6846(3) 0.0131 1.0000 Uani . .
C10 C 0.4152(3) 0.4195(2) 0.7883(4) 0.0157 1.0000 Uani . .
C11 C 0.4541(3) 0.3150(2) 0.7131(4) 0.0160 1.0000 Uani . .
C12 C 0.4961(3) 0.4167(2) 0.6302(4) 0.0139 1.0000 Uani . .
In1 In 0.440625(19) 0.171595(14) 0.10740(2) 0.0102 1.0000 Uani . .
In2 In 0.238458(19) 0.173617(15) -0.07470(2) 0.0108 1.0000 Uani . .
In3 In 0.5000 0.33459(2) 0.2500 0.0096 1.0000 Uani S T
Se4 Se 0.5000 0.08240(3) 0.2500 0.0121 1.0000 Uani S T
Se5 Se 0.55599(3) 0.26283(2) 0.10191(4) 0.0128 1.0000 Uani . .
Se6 Se 0.39448(3) 0.12899(2) -0.09223(4) 0.0144 1.0000 Uani . .
Se7 Se 0.27579(3) 0.20268(2) 0.14185(4) 0.0109 1.0000 Uani . .
Se8 Se 0.12155(3) 0.08919(2) -0.14709(4) 0.0126 1.0000 Uani . .
Na9 Na 0.0000 0.43516(13) 0.2500 0.0143 1.0000 Uani S T
H21 H 0.1031 0.4919 0.4917 0.0180 1.0000 Uiso . .
H22 H 0.0752 0.4213 0.5233 0.0180 1.0000 Uiso . .
H31 H 0.2282 0.4853 0.6073 0.0167 1.0000 Uiso . .
H32 H 0.1928 0.4199 0.6516 0.0167 1.0000 Uiso . .
H51 H 0.1091 0.3268 0.4153 0.0188 1.0000 Uiso . .
H52 H 0.1782 0.3353 0.3340 0.0188 1.0000 Uiso . .
H61 H 0.2146 0.3165 0.5565 0.0188 1.0000 Uiso . .
H62 H 0.2819 0.3122 0.4721 0.0188 1.0000 Uiso . .
H71 H 0.2049 0.5040 0.3612 0.0182 1.0000 Uiso . .
H72 H 0.2247 0.4448 0.2870 0.0182 1.0000 Uiso . .
H81 H 0.3304 0.4819 0.4675 0.0169 1.0000 Uiso . .
H82 H 0.3411 0.4161 0.4050 0.0169 1.0000 Uiso . .
H101 H 0.3998 0.4643 0.7718 0.0189 1.0000 Uiso . .
H102 H 0.3691 0.3989 0.8214 0.0189 1.0000 Uiso . .
H111 H 0.4113 0.2944 0.7519 0.0197 1.0000 Uiso . .
H112 H 0.4580 0.2910 0.6467 0.0197 1.0000 Uiso . .
H121 H 0.4778 0.4604 0.6087 0.0163 1.0000 Uiso . .
H122 H 0.5049 0.3921 0.5661 0.0163 1.0000 Uiso . .
H91 H 0.3704 0.3843 0.6356 0.0159 1.0000 Uiso . .

loop_
_atom_site_aniso_label
_atom_site_aniso_U_11
_atom_site_aniso_U_22
_atom_site_aniso_U_33
_atom_site_aniso_U_23
_atom_site_aniso_U_13
_atom_site_aniso_U_12
N1 0.0132(16) 0.0099(16) 0.0128(16) -0.0009(13) -0.0002(13) 0.0004(13)
C2 0.0064(17) 0.019(2) 0.019(2) -0.0061(17) -0.0006(15) 0.0011(15)
C3 0.0118(18) 0.017(2) 0.0125(18) -0.0050(16) -0.0001(15) -0.0042(15)
N4 0.0088(15) 0.0181(18) 0.0109(15) 0.0014(13) 0.0015(12) -0.0016(13)
C5 0.019(2) 0.0113(18) 0.016(2) -0.0020(15) -0.0015(16) -0.0039(16)
C6 0.0142(19) 0.0110(18) 0.020(2) 0.0004(16) -0.0037(16) 0.0002(15)
C7 0.0110(19) 0.018(2) 0.0154(19) -0.0002(16) 0.0002(15) -0.0046(15)
C8 0.0088(18) 0.019(2) 0.0143(19) 0.0012(16) 0.0015(14) -0.0010(15)
N9 0.0087(15) 0.0156(17) 0.0141(16) -0.0032(13) -0.0014(13) -0.0015(13)
C10 0.0120(19) 0.017(2) 0.018(2) -0.0023(17) 0.0024(16) 0.0003(16)
C11 0.015(2) 0.0109(19) 0.022(2) -0.0029(16) -0.0001(16) -0.0040(15)
C12 0.0133(19) 0.018(2) 0.0110(18) 0.0026(15) 0.0026(15) -0.0017(16)
In1 0.00823(12) 0.01085(13) 0.01092(12) -0.00042(10) -0.00079(9) 0.00045(10)
In2 0.00747(12) 0.01042(13) 0.01358(13) -0.00164(10) -0.00131(9) 0.00068(10)
In3 0.00661(16) 0.01029(17) 0.01137(17) 0.0000 -0.00030(13) 0.0000
Se4 0.0137(3) 0.0096(2) 0.0120(3) 0.0000 -0.0017(2) 0.0000
Se5 0.01110(18) 0.01277(19) 0.01528(19) -0.00154(15) 0.00461(15) -0.00157(14)
Se6 0.00911(18) 0.0202(2) 0.01302(19) -0.00494(16) -0.00146(14) 0.00440(15)
Se7 0.00887(17) 0.01127(18) 0.01214(18) 0.00009(14) 0.00059(14) 0.00022(14)
Se8 0.00901(18) 0.00931(18) 0.0179(2) 0.00018(15) -0.00317(15) 0.00031(14)
Na9 0.0097(11) 0.0165(12) 0.0159(12) 0.0000 -0.0006(9) 0.0000

loop_
_atom_type_symbol
_atom_type_scat_dispersion_real
_atom_type_scat_dispersion_imag
_atom_type_scat_Cromer_Mann_a1
_atom_type_scat_Cromer_Mann_b1
_atom_type_scat_Cromer_Mann_a2
_atom_type_scat_Cromer_Mann_b2
_atom_type_scat_Cromer_Mann_a3
_atom_type_scat_Cromer_Mann_b3
_atom_type_scat_Cromer_Mann_a4
_atom_type_scat_Cromer_Mann_b4
_atom_type_scat_Cromer_Mann_c
_atom_type_scat_source
C 0.0033 0.0016 2.3100 20.8439 1.0200 10.2075 1.5886 0.5687 0.8650 51.6512 0.2156 'International Tables Vol C 4.2.6.8 and 6.1.1.4'
H 0.0000 0.0000 0.4930 10.5109 0.3229 26.1257 0.1402 3.1424 0.0408 57.7998 0.0030 'International Tables Vol C 4.2.6.8 and 6.1.1.4'
N 0.0061 0.0033 12.2126 0.0057 3.1322 9.8933 2.0125 28.9975 1.1663 0.5826 -11.5290 'International Tables Vol C 4.2.6.8 and 6.1.1.4'
Se -0.0929 2.2259 17.0006 2.4098 5.8196 0.2726 3.9731 15.2372 4.3543 43.8163 2.8409 'International Tables Vol C 4.2.6.8 and 6.1.1.4'
In -0.7276 1.3100 19.1624 0.5476 18.5596 6.3776 4.2948 25.8499 2.0396 92.8029 4.9391 'International Tables Vol C 4.2.6.8 and 6.1.1.4'
Na 0.0362 0.0249 4.7626 3.2850 3.1736 8.8422 1.2674 0.3136 1.1128 129.4240 0.6760 'International Tables Vol C 4.2.6.8 and 6.1.1.4'

loop_
_geom_angle_atom_site_label_1
_geom_angle_site_symmetry_1
_geom_angle_atom_site_label_2
_geom_angle_atom_site_label_3
_geom_angle_site_symmetry_3
_geom_angle
_geom_angle_publ_flag
C2 . N1 C5 . 108.6(4) yes
C2 . N1 C7 . 108.3(3) yes
C5 . N1 C7 . 108.8(4) yes
C2 . N1 Na9 . 109.7(3) yes
C5 . N1 Na9 . 108.5(3) yes
C7 . N1 Na9 . 112.9(3) yes
N1 . C2 C3 . 111.3(3) yes
N1 . C2 H21 . 109.1 no
C3 . C2 H21 . 109.0 no
N1 . C2 H22 . 109.1 no
C3 . C2 H22 . 109.0 no
H21 . C2 H22 . 109.4 no
C2 . C3 N4 . 107.8(3) yes
C2 . C3 H31 . 109.8 no
N4 . C3 H31 . 109.9 no
C2 . C3 H32 . 109.9 no
N4 . C3 H32 . 109.9 no
H31 . C3 H32 . 109.5 no
C3 . N4 C6 . 108.8(3) yes
C3 . N4 C8 . 109.4(3) yes
C6 . N4 C8 . 109.6(4) yes
N1 . C5 C6 . 110.7(4) yes
N1 . C5 H51 . 109.2 no
C6 . C5 H51 . 109.2 no
N1 . C5 H52 . 109.2 no
C6 . C5 H52 . 109.1 no
H51 . C5 H52 . 109.4 no
C5 . C6 N4 . 108.9(4) yes
C5 . C6 H61 . 109.6 no
N4 . C6 H61 . 109.6 no
C5 . C6 H62 . 109.7 no
N4 . C6 H62 . 109.7 no
H61 . C6 H62 . 109.4 no
N1 . C7 C8 . 111.0(4) yes
N1 . C7 H71 . 109.1 no
C8 . C7 H71 . 109.1 no
N1 . C7 H72 . 109.1 no
C8 . C7 H72 . 109.0 no
H71 . C7 H72 . 109.5 no
C7 . C8 N4 . 108.4(3) yes
C7 . C8 H81 . 109.7 no
N4 . C8 H81 . 109.7 no
C7 . C8 H82 . 109.7 no
N4 . C8 H82 . 109.8 no
H81 . C8 H82 . 109.4 no
C10 . N9 C11 . 108.5(4) yes
C10 . N9 C12 . 110.2(3) yes
C11 . N9 C12 . 108.4(3) yes
C10 . N9 H91 . 109.9 no
C11 . N9 H91 . 109.9 no
C12 . N9 H91 . 109.9 no
C12 5_656 C10 N9 . 109.7(3) yes
C12 5_656 C10 H101 . 109.4 no
N9 . C10 H101 . 109.3 no
C12 5_656 C10 H102 . 109.4 no
N9 . C10 H102 . 109.4 no
H101 . C10 H102 . 109.5 no
C11 5_656 C11 N9 . 109.9(2) yes
C11 5_656 C11 H111 . 109.3 no
N9 . C11 H111 . 109.5 no
C11 5_656 C11 H112 . 109.4 no
N9 . C11 H112 . 109.5 no
H111 . C11 H112 . 109.3 no
C10 5_656 C12 N9 . 109.9(3) yes
C10 5_656 C12 H121 . 109.4 no
N9 . C12 H121 . 109.4 no
C10 5_656 C12 H122 . 109.4 no
N9 . C12 H122 . 109.4 no
H121 . C12 H122 . 109.3 no
Se4 . In1 Se5 . 110.623(18) yes
Se4 . In1 Se6 . 114.97(2) yes
Se5 . In1 Se6 . 107.987(19) yes
Se4 . In1 Se7 . 107.529(17) yes
Se5 . In1 Se7 . 119.66(2) yes
Se6 . In1 Se7 . 95.574(18) yes
Se7 4_555 In2 Se6 . 110.037(18) yes
Se7 4_555 In2 Se7 . 95.37(2) yes
Se6 . In2 Se7 . 95.48(2) yes
Se7 4_555 In2 Se8 . 120.881(18) yes
Se6 . In2 Se8 . 109.890(19) yes
Se7 . In2 Se8 . 121.857(19) yes
Se8 4_555 In3 Se8 8_555 106.65(3) yes
Se8 4_555 In3 Se5 5_655 113.275(17) yes
Se8 8_555 In3 Se5 5_655 106.447(16) yes
Se8 4_555 In3 Se5 . 106.447(16) yes
Se8 8_555 In3 Se5 . 113.275(17) yes
Se5 5_655 In3 Se5 . 110.81(3) yes
Na9 7_545 Se4 In1 . 134.500(12) yes
Na9 7_545 Se4 In1 5_655 134.500(12) yes
In1 . Se4 In1 5_655 91.00(2) yes
In3 . Se5 In1 . 95.304(19) yes
Na9 8_554 Se6 In1 . 131.23(2) yes
Na9 8_554 Se6 In2 . 142.762(19) yes
In1 . Se6 In2 . 85.935(18) yes
In2 . Se7 In1 . 81.965(17) yes
In2 . Se7 In2 4_555 84.635(16) yes
In1 . Se7 In2 4_555 102.178(19) yes
In3 4_555 Se8 In2 . 100.35(2) yes
Se6 4_555 Na9 Se6 8_455 128.26(9) yes
Se6 4_555 Na9 Se4 7_555 115.87(5) yes
Se6 8_455 Na9 Se4 7_555 115.87(5) yes
Se6 4_555 Na9 N1 . 85.45(9) yes
Se6 8_455 Na9 N1 . 89.25(9) yes
Se4 7_555 Na9 N1 . 96.07(10) yes
Se6 4_555 Na9 N1 5_555 89.25(9) yes
Se6 8_455 Na9 N1 5_555 85.45(9) yes
Se4 7_555 Na9 N1 5_555 96.07(10) yes
N1 . Na9 N1 5_555 167.9(2) yes

loop_
_geom_bond_atom_site_label_1
_geom_bond_atom_site_label_2
_geom_bond_site_symmetry_2
_geom_bond_distance
_geom_bond_publ_flag
N1 C2 . 1.470(6) yes
N1 C5 . 1.480(6) yes
N1 C7 . 1.472(6) yes
N1 Na9 . 2.516(4) yes
C2 C3 . 1.552(6) yes
C2 H21 . 0.951 no
C2 H22 . 0.950 no
C3 N4 . 1.502(6) yes
C3 H31 . 0.951 no
C3 H32 . 0.949 no
N4 C6 . 1.491(6) yes
N4 C8 . 1.494(6) yes
C5 C6 . 1.538(6) yes
C5 H51 . 0.949 no
C5 H52 . 0.951 no
C6 H61 . 0.951 no
C6 H62 . 0.950 no
C7 C8 . 1.545(6) yes
C7 H71 . 0.950 no
C7 H72 . 0.950 no
C8 H81 . 0.951 no
C8 H82 . 0.949 no
N9 C10 . 1.476(6) yes
N9 C11 . 1.489(6) yes
N9 C12 . 1.485(6) yes
N9 H91 . 0.953 no
C10 C12 5_656 1.548(6) yes
C10 H101 . 0.950 no
C10 H102 . 0.949 no
C11 C11 5_656 1.539(9) yes
C11 H111 . 0.951 no
C11 H112 . 0.951 no
C12 H121 . 0.951 no
C12 H122 . 0.951 no
In1 Se4 . 2.5692(6) yes
In1 Se5 . 2.5447(6) yes
In1 Se6 . 2.5745(6) yes
In1 Se7 . 2.6630(6) yes
In2 Se7 4_555 2.6267(6) yes
In2 Se6 . 2.5638(6) yes
In2 Se7 . 2.6771(6) yes
In2 Se8 . 2.5198(6) yes
In3 Se8 4_555 2.5763(5) yes
In3 Se8 8_555 2.5763(5) yes
In3 Se5 5_655 2.5517(5) yes
In3 Se5 . 2.5517(5) yes
Se4 Na9 7_545 2.973(3) yes
Se6 Na9 8_554 2.9681(13) yes

loop_
_geom_hbond_atom_site_label_D
_geom_hbond_atom_site_label_H
_geom_hbond_atom_site_label_A
_geom_hbond_angle_DHA
_geom_hbond_distance_DH
_geom_hbond_distance_HA
_geom_hbond_distance_DA
_geom_hbond_publ_flag
N9 H91 N4 166.2(3) 0.953 1.772 2.707(6) yes
N9 H91 C6 158.7(2) 0.953 2.599 3.504(6) yes
